data_1569403
loop_
_publ_author_name
'Thom, Alexander J. R.'
'Turner, Gemma F.'
'Davis, Zachary H.'
'Ward, Martin R.'
'Pakamor&#x117;, Ignas'
'Hobday, Claire L.'
'Allan, David R.'
'Warren, Mark R.'
'Leung, Wai L. W.'
'Oswald, Iain D. H.'
'Morris, Russell E.'
'Moggach, Stephen A.'
'Ashbrook, Sharon E.'
'Forgan, Ross S.'

_publ_section_title
;
 Pressure-induced postsynthetic cluster anion substitution in a MIL-53
 topology scandium metal-organic framework.
;
_journal_issue 28
_journal_name_full 'Chemical science'
_journal_page_first 7716
_journal_page_last 7724
_journal_paper_doi 10.1039/d3sc00904a
_journal_volume 14
_journal_year 2023
_chemical_formula_moiety 'Sc2 C32 H18 O10, 1.2(C3 H7 NO)'
_chemical_formula_sum 'H24 N1.2 O10.6 Sc2'
_chemical_formula_weight 713.67
_chemical_name_common GUF-1
_space_group_crystal_system orthorhombic
_space_group_IT_number 67
_space_group_name_Hall '-C 2a 2'
_space_group_name_H-M_alt 'C m m a'
_atom_sites_solution_hydrogens mixed
_atom_sites_solution_primary dual
_audit_creation_date 2022-10-04
_audit_creation_method
;
Olex2 1.5
(compiled 2022.04.07 svn.rca3783a0 for OlexSys, GUI svn.r6498)
;
_audit_update_record
;
2022-12-01 deposited with the CCDC.	2023-06-19 downloaded from the CCDC.
;
_cell_angle_alpha 90
_cell_angle_beta 90
_cell_angle_gamma 90
_cell_formula_units_Z 2
_cell_length_a 7.3054(5)
_cell_length_b 26.5207(17)
_cell_length_c 11.7550(9)
_cell_measurement_reflns_used 9887
_cell_measurement_temperature 273(2)
_cell_measurement_theta_max 28.26
_cell_measurement_theta_min 3.37
_cell_volume 2277.5(3)
_computing_cell_refinement 'SAINT V8.40B (?, 2016)'
_computing_data_reduction 'SAINT V8.40B (?, 2016)'
_computing_molecular_graphics 'Olex2 1.5 (Dolomanov et al., 2009)'
_computing_publication_material 'Olex2 1.5 (Dolomanov et al., 2009)'
_computing_structure_refinement 'SHELXL 2018/3 (Sheldrick, 2015)'
_computing_structure_solution 'SHELXT  (Sheldrick, 2015)'
_diffrn_ambient_temperature 273.15
_diffrn_measured_fraction_theta_full 1.000
_diffrn_measured_fraction_theta_max 0.999
_diffrn_measurement_device_type 'Bruker APEX-II CCD'
_diffrn_measurement_method '\f and \w scans'
_diffrn_radiation_type MoK\a
_diffrn_radiation_wavelength 0.71073
_diffrn_reflns_av_R_equivalents 0.0558
_diffrn_reflns_av_unetI/netI 0.0218
_diffrn_reflns_Laue_measured_fraction_full 1.000
_diffrn_reflns_Laue_measured_fraction_max 0.999
_diffrn_reflns_limit_h_max 9
_diffrn_reflns_limit_h_min -9
_diffrn_reflns_limit_k_max 35
_diffrn_reflns_limit_k_min -33
_diffrn_reflns_limit_l_max 15
_diffrn_reflns_limit_l_min -15
_diffrn_reflns_number 31343
_diffrn_reflns_point_group_measured_fraction_full 1.000
_diffrn_reflns_point_group_measured_fraction_max 0.999
_diffrn_reflns_theta_full 25.242
_diffrn_reflns_theta_max 28.323
_diffrn_reflns_theta_min 1.536
_diffrn_source_current 1.4
_diffrn_source_power 0.07
_diffrn_source_voltage 50.0
_diffrn_standards_number 0
_exptl_absorpt_coefficient_mu 0.342
_exptl_absorpt_correction_T_max 0.7457
_exptl_absorpt_correction_T_min 0.6764
_exptl_absorpt_correction_type multi-scan
_exptl_absorpt_process_details
;
SADABS-2016/2 (Bruker,2016/2) was used for absorption correction.
wR2(int) was 0.1290 before and 0.0709 after correction.
The Ratio of minimum to maximum transmission is 0.9071.
The \l/2 correction factor is Not present.
;
_exptl_crystal_colour 'clear colourless'
_exptl_crystal_colour_lustre clear
_exptl_crystal_colour_primary colourless
_exptl_crystal_density_diffrn 1.041
_exptl_crystal_description block
_exptl_crystal_F_000 731
_exptl_crystal_size_max 0.15
_exptl_crystal_size_mid 0.04
_exptl_crystal_size_min 0.04
_refine_diff_density_max 1.881
_refine_diff_density_min -0.866
_refine_diff_density_rms 0.151
_refine_ls_extinction_method none
_refine_ls_goodness_of_fit_ref 1.073
_refine_ls_hydrogen_treatment mixed
_refine_ls_matrix_type full
_refine_ls_number_parameters 42
_refine_ls_number_reflns 1562
_refine_ls_number_restraints 8
_refine_ls_restrained_S_all 1.080
_refine_ls_R_factor_all 0.0925
_refine_ls_R_factor_gt 0.0904
_refine_ls_shift/su_max 1.854
_refine_ls_shift/su_mean 0.206
_refine_ls_structure_factor_coef Fsqd
_refine_ls_weighting_details 'w=1/[\s^2^(Fo^2^)+(0.1612P)^2^+14.5173P] where P=(Fo^2^+2Fc^2^)/3'
_refine_ls_weighting_scheme calc
_refine_ls_wR_factor_gt 0.2662
_refine_ls_wR_factor_ref 0.2682
_reflns_Friedel_coverage 0.000
_reflns_number_gt 1486
_reflns_number_total 1562
_reflns_threshold_expression 'I > 2\s(I)'
_cod_data_source_file d3sc00904a2.cif
_cod_data_source_block Ambient
_cod_depositor_comments
;
The following automatic conversions were performed:

data name '__audit_creation_date' was replaced with
'_audit_creation_date'.

Automatic conversion script
Id: cif_correct_tags 8170 2020-07-09 18:12:32Z antanas 

 Adding full bibliography for 1569390--1569403.cif.
;
_cod_original_sg_symbol_Hall '-C 2b 2'
_cod_original_sg_symbol_H-M 'C m m e'
_cod_original_formula_sum 'Sc2 H24 N1.2 O10.6'
_cod_database_code 1569403
_shelx_space_group_comment
;
The symmetry employed for this shelxl refinement is uniquely defined
by the following loop, which should always be used as a source of
symmetry information in preference to the above space-group names.
They are only intended as comments.
;
_shelx_estimated_absorpt_t_max 0.986
_shelx_estimated_absorpt_t_min 0.950
_olex2_refinement_description
;
1. Fixed Uiso
 At 1.5 times of:
  All C(H,H,H) groups, H7 of C7
 At 1.2 times of:
  H4 of C4, H3 of C3, H2 of C9
2. Restrained distances
 O2-H2
 0.875 with sigma of 0.001
 N1-C8 \\sim N1-C9
 with sigma of 0.02
3. Restrained planarity
 C7, O3, N1, C8, C9
 with sigma of 0.1
4. Uiso/Uaniso restraints and constraints
C7 \\sim O3 \\sim N1 \\sim C8 \\sim C9: within 2A with sigma of 0.04 and sigma
for terminal atoms of 0.08 within 2A
Uiso(O3) = Uiso(C7) = Uiso(N1) = Uiso(C8) = Uiso(C9)
Uanis(C6) = Uanis(C5) = Uanis(C3) = Uanis(C4) = Uanis(O1) = Uanis(C2) =
Uanis(C1)
5. Rigid body (RIGU) restrains
 C7, O3, N1, C8, C9
 with sigma for 1-2 distances of 0.004 and sigma for 1-3 distances of 0.004
6. Others
 Fixed Sof: C7(0.075) H7(0.075) O3(0.075) N1(0.15) C8(0.15) H8A(0.15)
 H8B(0.15) H8C(0.15) C9(0.075) H9A(0.075) H9B(0.075) H9C(0.075)
7.a Free rotating group:
 C7(O3,N1,C8,C9)
7.b Aromatic/amide H refined with riding coordinates:
 C3(H3), C4(H4), C7(H7)
7.c Idealised Me refined as rotating group:
 C8(H8A,H8B,H8C), C9(H9A,H9B,H9C)
;
_olex2_submission_special_instructions 'No special instructions were received'

loop_
_space_group_symop_operation_xyz
'x, y, z'
'-x, -y+1/2, z'
'-x, y+1/2, -z'
'x, -y, -z'
'x+1/2, y+1/2, z'
'-x+1/2, -y+1, z'
'-x+1/2, y+1, -z'
'x+1/2, -y+1/2, -z'
'-x, -y, -z'
'x, y-1/2, -z'
'x, -y-1/2, z'
'-x, y, z'
'-x+1/2, -y+1/2, -z'
'x+1/2, y, -z'
'x+1/2, -y, z'
'-x+1/2, y+1/2, z'

loop_
_atom_site_label
_atom_site_type_symbol
_atom_site_fract_x
_atom_site_fract_y
_atom_site_fract_z
_atom_site_U_iso_or_equiv
_atom_site_adp_type
_atom_site_occupancy
_atom_site_site_symmetry_order
_atom_site_calc_flag
_atom_site_refinement_flags_posn
_atom_site_refinement_flags_adp
_atom_site_refinement_flags_occupancy
_atom_site_disorder_assembly
_atom_site_disorder_group
Sc1 Sc 0.250000 0.250000 0.500000 0.0134(4) Uani 1 4 d S T P . .
O2 O 0.500000 0.250000 0.4175(4) 0.0226(9) Uani 1 4 d DS T P . .
O1 O 0.3486(4) 0.30579(10) 0.6119(2) 0.0364(5) Uani 1 1 d . . . . .
C2 C 0.500000 0.3662(2) 0.7236(5) 0.0364(5) Uani 1 2 d S T P . .
C6 C 0.500000 0.4838(2) 0.9646(5) 0.0364(5) Uani 1 2 d S T P . .
C1 C 0.500000 0.3227(2) 0.6422(5) 0.0364(5) Uani 1 2 d S T P . .
C5 C 0.500000 0.4444(2) 0.8813(5) 0.0364(5) Uani 1 2 d S T P . .
C3 C 0.6636(5) 0.38601(15) 0.7618(3) 0.0364(5) Uani 1 1 d . . . . .
H3 H 0.773699 0.373304 0.734389 0.044 Uiso 1 1 calc R U . . .
C4 C 0.6643(5) 0.42491(14) 0.8412(3) 0.0364(5) Uani 1 1 d . . . . .
H4 H 0.774776 0.437869 0.867481 0.044 Uiso 1 1 calc R U . . .
C7 C 0.502(13) 0.2911(10) 1.0927(19) 0.064(4) Uiso 0.075 1 d G U P A -1
H7 H 0.471654 0.322384 1.062041 0.096 Uiso 0.075 1 calc R U P A -1
O3 O 0.520(19) 0.2883(13) 1.1957(17) 0.064(4) Uiso 0.075 1 d G U P A -1
N1 N 0.522(6) 0.2508(9) 1.0179(13) 0.064(4) Uiso 0.15 1 d DG U P A -1
C8 C 0.536(5) 0.2587(13) 0.8966(13) 0.064(4) Uiso 0.15 1 d DG U P A -1
H8A H 0.452308 0.284831 0.874093 0.096 Uiso 0.15 1 calc R U P A -1
H8B H 0.505482 0.228035 0.857531 0.096 Uiso 0.15 1 calc R U P A -1
H8C H 0.658489 0.268518 0.877573 0.096 Uiso 0.15 1 calc R U P A -1
C9 C 0.534(10) 0.2004(9) 1.060(2) 0.064(4) Uiso 0.075 1 d DG U P A -1
H9A H 0.598815 0.179881 1.005591 0.096 Uiso 0.075 1 calc R U P A -1
H9B H 0.413404 0.187097 1.070730 0.096 Uiso 0.075 1 calc R U P A -1
H9C H 0.598958 0.200258 1.130779 0.096 Uiso 0.075 1 calc R U P A -1
H2 H 0.500000 0.250000 0.3430(4) 0.077 Uiso 1 4 d DS U P . .

loop_
_atom_site_aniso_label
_atom_site_aniso_U_11
_atom_site_aniso_U_22
_atom_site_aniso_U_33
_atom_site_aniso_U_23
_atom_site_aniso_U_13
_atom_site_aniso_U_12
Sc1 0.0113(6) 0.0135(6) 0.0154(6) 0.000 -0.0020(3) 0.000
O2 0.0140(19) 0.039(3) 0.0150(19) 0.000 0.000 0.000
O1 0.0266(8) 0.0388(9) 0.0437(10) -0.0260(7) 0.0012(8) -0.0046(7)
C2 0.0266(8) 0.0388(9) 0.0437(10) -0.0260(7) 0.0012(8) -0.0046(7)
C6 0.0266(8) 0.0388(9) 0.0437(10) -0.0260(7) 0.0012(8) -0.0046(7)
C1 0.0266(8) 0.0388(9) 0.0437(10) -0.0260(7) 0.0012(8) -0.0046(7)
C5 0.0266(8) 0.0388(9) 0.0437(10) -0.0260(7) 0.0012(8) -0.0046(7)
C3 0.0266(8) 0.0388(9) 0.0437(10) -0.0260(7) 0.0012(8) -0.0046(7)
C4 0.0266(8) 0.0388(9) 0.0437(10) -0.0260(7) 0.0012(8) -0.0046(7)

loop_
_atom_type_symbol
_atom_type_description
_atom_type_scat_dispersion_real
_atom_type_scat_dispersion_imag
_atom_type_scat_source
C C 0.0033 0.0016 'International Tables Vol C Tables 4.2.6.8 and 6.1.1.4'
H H 0.0000 0.0000 'International Tables Vol C Tables 4.2.6.8 and 6.1.1.4'
N N 0.0061 0.0033 'International Tables Vol C Tables 4.2.6.8 and 6.1.1.4'
O O 0.0106 0.0060 'International Tables Vol C Tables 4.2.6.8 and 6.1.1.4'
Sc Sc 0.2519 0.3716 'International Tables Vol C Tables 4.2.6.8 and 6.1.1.4'

loop_
_geom_angle_atom_site_label_1
_geom_angle_atom_site_label_2
_geom_angle_atom_site_label_3
_geom_angle
_geom_angle_site_symmetry_1
_geom_angle_site_symmetry_3
_geom_angle_publ_flag
Sc1 Sc1 Sc1 180.0 2_655 2 ?
O2 Sc1 Sc1 27.98(10) . 2_655 ?
O2 Sc1 Sc1 27.98(10) 13_556 2 ?
O2 Sc1 Sc1 152.02(10) . 2 ?
O2 Sc1 Sc1 152.02(10) 13_556 2_655 ?
O2 Sc1 O2 180.0 13_556 . ?
O2 Sc1 O1 89.48(10) . 11_565 ?
O2 Sc1 O1 90.52(10) . 13_556 ?
O2 Sc1 O1 90.52(10) 13_556 11_565 ?
O2 Sc1 O1 89.48(10) 13_556 13_556 ?
O2 Sc1 O1 89.48(10) . . ?
O2 Sc1 O1 90.52(10) . 7_546 ?
O2 Sc1 O1 89.48(10) 13_556 7_546 ?
O2 Sc1 O1 90.52(10) 13_556 . ?
O1 Sc1 Sc1 70.00(7) 11_565 2_655 ?
O1 Sc1 Sc1 70.00(7) 13_556 2 ?
O1 Sc1 Sc1 110.00(7) 7_546 2_655 ?
O1 Sc1 Sc1 70.00(7) 7_546 2 ?
O1 Sc1 Sc1 110.00(7) 11_565 2 ?
O1 Sc1 Sc1 110.00(7) 13_556 2_655 ?
O1 Sc1 Sc1 110.00(7) . 2 ?
O1 Sc1 Sc1 70.00(7) . 2_655 ?
O1 Sc1 O1 180.00(12) 11_565 7_546 ?
O1 Sc1 O1 89.22(17) 13_556 7_546 ?
O1 Sc1 O1 90.78(17) 13_556 11_565 ?
O1 Sc1 O1 90.78(17) 7_546 . ?
O1 Sc1 O1 180.0 13_556 . ?
O1 Sc1 O1 89.22(17) 11_565 . ?
Sc1 O2 Sc1 124.0(2) 2_655 . ?
Sc1 O2 H2 117.98(10) 2_655 . ?
Sc1 O2 H2 117.98(10) . . ?
C1 O1 Sc1 137.4(3) . . ?
C3 C2 C1 120.0(2) 12_655 . ?
C3 C2 C1 120.0(2) . . ?
C3 C2 C3 119.9(4) 12_655 . ?
C6 C6 C5 179.1(10) 9_667 . ?
O1 C1 O1 125.2(4) . 12_655 ?
O1 C1 C2 117.4(2) 12_655 . ?
O1 C1 C2 117.4(2) . . ?
C4 C5 C6 120.2(2) . . ?
C4 C5 C6 120.2(2) 12_655 . ?
C4 C5 C4 119.5(4) 12_655 . ?
C2 C3 H3 119.9 . . ?
C2 C3 C4 120.3(3) . . ?
C4 C3 H3 119.9 . . ?
C5 C4 C3 120.0(3) . . ?
C5 C4 H4 120.0 . . ?
C3 C4 H4 120.0 . . ?
O3 C7 H7 118.9 . . ?
O3 C7 N1 124.5 . . ?
N1 C7 H7 116.5 . . ?
C7 N1 C8 121.3 . . ?
C7 N1 C9 120.6 . . ?
C9 N1 C8 118.1 . . ?
N1 C8 H8A 109.5 . . ?
N1 C8 H8B 109.5 . . ?
N1 C8 H8C 109.5 . . ?
H8A C8 H8B 109.4 . . ?
H8A C8 H8C 109.4 . . ?
H8B C8 H8C 109.4 . . ?
N1 C9 H9A 117.5 . . ?
N1 C9 H9B 117.5 . . ?
N1 C9 H9C 117.5 . . ?
H9A C9 H9B 100.4 . . ?
H9A C9 H9C 100.4 . . ?
H9B C9 H9C 100.4 . . ?

loop_
_geom_bond_atom_site_label_1
_geom_bond_atom_site_label_2
_geom_bond_distance
_geom_bond_site_symmetry_2
_geom_bond_publ_flag
Sc1 Sc1 3.6527(3) 2_655 ?
Sc1 Sc1 3.6527(3) 2 ?
Sc1 O2 2.068(2) . ?
Sc1 O2 2.068(2) 13_556 ?
Sc1 O1 2.107(2) 13_556 ?
Sc1 O1 2.107(2) 11_565 ?
Sc1 O1 2.107(2) . ?
Sc1 O1 2.107(2) 7_546 ?
O2 H2 0.8750(10) . ?
O1 C1 1.246(3) . ?
C2 C1 1.498(7) . ?
C2 C3 1.380(4) 12_655 ?
C2 C3 1.380(4) . ?
C6 C6 1.198(10) 9_667 ?
C6 C5 1.431(7) . ?
C5 C4 1.389(4) 12_655 ?
C5 C4 1.389(4) . ?
C3 H3 0.9300 . ?
C3 C4 1.391(4) . ?
C4 H4 0.9300 . ?
C7 H7 0.9300 . ?
C7 O3 1.2204 . ?
C7 N1 1.3928 . ?
N1 C8 1.4447 . ?
N1 C9 1.4270 . ?
C8 H8A 0.9603 . ?
C8 H8B 0.9603 . ?
C8 H8C 0.9603 . ?
C9 H9A 1.0353 . ?
C9 H9B 1.0353 . ?
C9 H9C 1.0353 . ?

loop_
_geom_torsion_atom_site_label_1
_geom_torsion_atom_site_label_2
_geom_torsion_atom_site_label_3
_geom_torsion_atom_site_label_4
_geom_torsion
_geom_torsion_site_symmetry_1
_geom_torsion_site_symmetry_2
_geom_torsion_site_symmetry_3
_geom_torsion_site_symmetry_4
_geom_torsion_publ_flag
Sc1 O1 C1 O1 -4.5(11) . . . 12_655 ?
Sc1 O1 C1 C2 177.0(4) . . . . ?
C2 C3 C4 C5 -0.8(8) . . . . ?
C6 C5 C4 C3 178.8(5) . . . . ?
C1 C2 C3 C4 -177.2(5) . . . . ?
C3 C2 C1 O1 0.2(9) . . . 12_655 ?
C3 C2 C1 O1 -0.2(9) 12_655 . . . ?
C3 C2 C1 O1 178.8(5) . . . . ?
C3 C2 C1 O1 -178.8(5) 12_655 . . 12_655 ?
C3 C2 C3 C4 1.8(9) 12_655 . . . ?
C4 C5 C4 C3 -0.2(9) 12_655 . . . ?
O3 C7 N1 C8 -167.07(7) . . . . ?
O3 C7 N1 C9 11.6 . . . . ?
